data_1519996
loop_
_publ_author_name
'Callear, Samantha K.'
'Hursthouse, Michael B.'

_publ_section_title
;
 1,2-Dimethylimidazolium L-tartrate
;
_journal_name_full 'Crystal Structure Report Archive'
_journal_page_first 516
_journal_year 2008
_chemical_formula_sum 'C9 H14 N2 O6'
_chemical_formula_weight 246.22
_chemical_name_systematic
;
L-Tartaric Acid and 1,2-dimethylimidazole
;
_space_group_IT_number 4
_symmetry_cell_setting monoclinic
_symmetry_space_group_name_Hall 'P 2yb'
_symmetry_space_group_name_H-M 'P 1 21 1'
_atom_sites_solution_hydrogens geom
_atom_sites_solution_primary direct
_atom_sites_solution_secondary difmap
_cell_angle_alpha 90.00
_cell_angle_beta 104.616(5)
_cell_angle_gamma 90.00
_cell_formula_units_Z 2
_cell_length_a 7.6534(8)
_cell_length_b 6.9693(7)
_cell_length_c 10.5603(10)
_cell_measurement_reflns_used 11908
_cell_measurement_temperature 120(2)
_cell_measurement_theta_max 27.48
_cell_measurement_theta_min 2.91
_cell_volume 545.05(10)
_computing_cell_refinement 'DENZO (Otwinowski & Minor, 1997) & COLLECT (Hooft, R.W.W., 1998)'
_computing_data_collection 'COLLECT (Hooft, R.W.W., 1998)'
_computing_data_reduction 'DENZO (Otwinowski & Minor, 1997) & COLLECT (Hooft, R.W.W., 1998)'
_computing_structure_refinement 'SHELXL-97 (Sheldrick, 1997)'
_diffrn_ambient_temperature 120(2)
_diffrn_detector_area_resol_mean 9.091
_diffrn_measured_fraction_theta_full 0.997
_diffrn_measured_fraction_theta_max 0.997
_diffrn_measurement_device_type 'Bruker-Nonius Roper CCD camera on \k-goniostat'
_diffrn_measurement_method '\f & \w scans'
_diffrn_radiation_monochromator graphite
_diffrn_radiation_source 'Bruker-Nonius FR591 rotating anode'
_diffrn_radiation_type MoK\a
_diffrn_radiation_wavelength 0.71073
_diffrn_reflns_av_R_equivalents 0.0875
_diffrn_reflns_av_sigmaI/netI 0.0701
_diffrn_reflns_limit_h_max 9
_diffrn_reflns_limit_h_min -9
_diffrn_reflns_limit_k_max 9
_diffrn_reflns_limit_k_min -9
_diffrn_reflns_limit_l_max 13
_diffrn_reflns_limit_l_min -13
_diffrn_reflns_number 7428
_diffrn_reflns_theta_full 27.48
_diffrn_reflns_theta_max 27.48
_diffrn_reflns_theta_min 2.96
_exptl_absorpt_coefficient_mu 0.127
_exptl_absorpt_correction_T_max 0.9975
_exptl_absorpt_correction_T_min 0.9726
_exptl_absorpt_correction_type multi-scan
_exptl_absorpt_process_details 'SADABS 2007/2 (Sheldrick, G.M., 2007)'
_exptl_crystal_colour colourless
_exptl_crystal_density_diffrn 1.500
_exptl_crystal_density_method 'not measured'
_exptl_crystal_description plate
_exptl_crystal_F_000 260
_exptl_crystal_size_max 0.22
_exptl_crystal_size_mid 0.10
_exptl_crystal_size_min 0.02
_refine_diff_density_max 0.273
_refine_diff_density_min -0.273
_refine_diff_density_rms 0.067
_refine_ls_abs_structure_details 'Flack H D (1983), Acta Cryst. A39, 876-881'
_refine_ls_abs_structure_Flack 10(10)
_refine_ls_extinction_method none
_refine_ls_goodness_of_fit_ref 1.079
_refine_ls_hydrogen_treatment constr
_refine_ls_matrix_type full
_refine_ls_number_parameters 161
_refine_ls_number_reflns 1340
_refine_ls_number_restraints 1
_refine_ls_restrained_S_all 1.079
_refine_ls_R_factor_all 0.0826
_refine_ls_R_factor_gt 0.0518
_refine_ls_shift/su_max 0.001
_refine_ls_shift/su_mean 0.000
_refine_ls_structure_factor_coef Fsqd
_refine_ls_weighting_details 'calc w=1/[\s^2^(Fo^2^)+(0.0506P)^2^+0.1193P] where P=(Fo^2^+2Fc^2^)/3'
_refine_ls_weighting_scheme calc
_refine_ls_wR_factor_gt 0.1036
_refine_ls_wR_factor_ref 0.1177
_reflns_number_gt 1009
_reflns_number_total 1340
_reflns_threshold_expression >2sigma(I)
_cod_data_source_file eCrystal-516.cif
_cod_data_source_block 07skc0031p21
_cod_depositor_comments
;
Citation :
Callear, Samantha K. and Hursthouse, Michael B. (2008) 
University of Southampton, Crystal Structure Report Archive. 
(doi:10.5258/ecrystals/516)

More at:
http://ecrystals.chem.soton.ac.uk/516/
;
_cod_original_cell_volume 545.05(9)
_cod_original_sg_symbol_H-M P21
_cod_database_code 1519996

loop_
_symmetry_equiv_pos_as_xyz
'x, y, z'
'-x, y+1/2, -z'

loop_
_atom_site_label
_atom_site_type_symbol
_atom_site_fract_x
_atom_site_fract_y
_atom_site_fract_z
_atom_site_U_iso_or_equiv
_atom_site_adp_type
_atom_site_occupancy
_atom_site_symmetry_multiplicity
_atom_site_calc_flag
_atom_site_refinement_flags
_atom_site_disorder_assembly
_atom_site_disorder_group
C1 C 0.5169(5) 0.1922(5) 0.1547(4) 0.0193(8) Uani 1 1 d . . .
C2 C 0.3142(5) 0.1545(5) 0.1140(3) 0.0180(8) Uani 1 1 d . . .
H2 H 0.2856 0.0724 0.0338 0.022 Uiso 1 1 calc R . .
C3 C 0.2114(5) 0.3443(6) 0.0838(3) 0.0192(9) Uani 1 1 d . . .
H3 H 0.2512 0.4118 0.0123 0.023 Uiso 1 1 calc R . .
C4 C 0.0092(5) 0.3044(5) 0.0383(3) 0.0197(8) Uani 1 1 d . . .
O1A O 0.6090(4) 0.1686(5) 0.2654(3) 0.0304(7) Uani 1 1 d . . .
O1B O 0.5779(3) 0.2507(5) 0.0550(2) 0.0245(6) Uani 1 1 d . . .
H1 H 0.6908 0.2615 0.0788 0.047(14) Uiso 1 1 calc R . .
O2 O 0.2649(4) 0.0552(4) 0.2171(3) 0.0218(7) Uani 1 1 d . . .
H2O H 0.1872 -0.0285 0.1856 0.033 Uiso 1 1 calc R . .
O3 O 0.2577(4) 0.4597(4) 0.2000(3) 0.0216(7) Uani 1 1 d . . .
H3O H 0.2145 0.5702 0.1831 0.032 Uiso 1 1 calc R . .
O4A O -0.0816(3) 0.3100(4) 0.1231(2) 0.0252(7) Uani 1 1 d . . .
O4B O -0.0514(3) 0.2661(4) -0.0820(2) 0.0232(6) Uani 1 1 d . . .
C22 C 0.2770(5) 0.2531(7) 0.5307(3) 0.0239(8) Uani 1 1 d . . .
C24 C -0.0198(5) 0.2637(8) 0.4519(4) 0.0318(9) Uani 1 1 d . . .
H24 H -0.1352 0.2720 0.3919 0.038 Uiso 1 1 calc R . .
C25 C 0.0140(5) 0.2411(7) 0.5812(4) 0.0318(10) Uani 1 1 d . . .
H25 H -0.0731 0.2319 0.6310 0.038 Uiso 1 1 calc R . .
C26 C 0.2950(6) 0.2026(7) 0.7662(4) 0.0347(11) Uani 1 1 d . . .
H26A H 0.3921 0.1090 0.7712 0.052 Uiso 1 1 calc R . .
H26B H 0.2102 0.1537 0.8142 0.052 Uiso 1 1 calc R . .
H26C H 0.3465 0.3242 0.8049 0.052 Uiso 1 1 calc R . .
C27 C 0.4735(5) 0.2546(8) 0.5425(4) 0.0319(9) Uani 1 1 d . . .
H27A H 0.5248 0.3760 0.5818 0.048 Uiso 1 1 calc R . .
H27B H 0.4956 0.2413 0.4555 0.048 Uiso 1 1 calc R . .
H27C H 0.5303 0.1476 0.5980 0.048 Uiso 1 1 calc R . .
N21 N 0.1997(4) 0.2335(5) 0.6293(3) 0.0233(7) Uani 1 1 d . . .
N23 N 0.1453(4) 0.2729(6) 0.4221(3) 0.0264(8) Uani 1 1 d . . .
H23 H 0.1611 0.2895 0.3431 0.043(13) Uiso 1 1 calc R . .

loop_
_atom_site_aniso_label
_atom_site_aniso_U_11
_atom_site_aniso_U_22
_atom_site_aniso_U_33
_atom_site_aniso_U_23
_atom_site_aniso_U_13
_atom_site_aniso_U_12
C1 0.0169(19) 0.018(2) 0.023(2) -0.0029(15) 0.0058(16) 0.0016(16)
C2 0.019(2) 0.021(2) 0.0147(18) 0.0025(16) 0.0061(16) 0.0001(17)
C3 0.019(2) 0.024(2) 0.0135(18) -0.0017(15) 0.0023(16) 0.0020(17)
C4 0.0189(18) 0.016(2) 0.022(2) 0.0037(15) 0.0011(16) 0.0021(15)
O1A 0.0173(15) 0.0481(19) 0.0231(15) 0.0055(13) 0.0001(12) -0.0012(14)
O1B 0.0190(13) 0.0336(16) 0.0223(13) 0.0015(14) 0.0078(10) -0.0014(14)
O2 0.0226(17) 0.0227(16) 0.0206(15) 0.0023(11) 0.0063(13) -0.0044(12)
O3 0.0239(17) 0.0191(15) 0.0196(15) -0.0017(11) 0.0015(13) 0.0014(12)
O4A 0.0178(13) 0.0334(19) 0.0270(14) 0.0011(12) 0.0106(11) -0.0005(13)
O4B 0.0211(13) 0.0241(15) 0.0210(13) -0.0046(13) -0.0008(10) -0.0001(13)
C22 0.027(2) 0.025(2) 0.0194(18) -0.0052(19) 0.0051(16) -0.001(2)
C24 0.028(2) 0.033(2) 0.031(2) 0.000(2) 0.0015(17) -0.001(2)
C25 0.027(2) 0.037(3) 0.033(2) 0.000(2) 0.0114(18) 0.001(2)
C26 0.042(3) 0.043(3) 0.018(2) 0.0037(18) 0.0047(18) 0.001(2)
C27 0.030(2) 0.039(3) 0.028(2) -0.003(2) 0.0081(17) 0.000(2)
N21 0.0240(16) 0.029(2) 0.0165(15) 0.0007(15) 0.0045(13) -0.0009(16)
N23 0.0266(17) 0.034(2) 0.0181(16) 0.0003(16) 0.0042(13) 0.0015(18)

loop_
_atom_type_symbol
_atom_type_description
_atom_type_scat_dispersion_real
_atom_type_scat_dispersion_imag
_atom_type_scat_source
C C 0.0033 0.0000 'International Tables Vol C Tables 4.2.6.8 and 6.1.1.4'
H H 0.0000 0.0000 'International Tables Vol C Tables 4.2.6.8 and 6.1.1.4'
N N 0.0061 0.0000 'International Tables Vol C Tables 4.2.6.8 and 6.1.1.4'
O O 0.0106 0.0000 'International Tables Vol C Tables 4.2.6.8 and 6.1.1.4'

loop_
_geom_angle_atom_site_label_1
_geom_angle_atom_site_label_2
_geom_angle_atom_site_label_3
_geom_angle
_geom_angle_site_symmetry_1
_geom_angle_site_symmetry_3
O1A C1 O1B 125.0(3) . .
O1A C1 C2 123.4(3) . .
O1B C1 C2 111.6(3) . .
O2 C2 C1 108.4(3) . .
O2 C2 C3 111.0(3) . .
C1 C2 C3 110.1(3) . .
O2 C2 H2 109.1 . .
C1 C2 H2 109.1 . .
C3 C2 H2 109.1 . .
O3 C3 C4 112.5(3) . .
O3 C3 C2 107.6(3) . .
C4 C3 C2 109.6(3) . .
O3 C3 H3 109.0 . .
C4 C3 H3 109.0 . .
C2 C3 H3 109.0 . .
O4A C4 O4B 126.1(3) . .
O4A C4 C3 117.8(3) . .
O4B C4 C3 116.1(3) . .
C1 O1B H1 109.5 . .
C2 O2 H2O 109.5 . .
C3 O3 H3O 109.5 . .
N21 C22 N23 107.2(3) . .
N21 C22 C27 125.5(3) . .
N23 C22 C27 127.3(3) . .
C25 C24 N23 106.7(3) . .
C25 C24 H24 126.7 . .
N23 C24 H24 126.7 . .
C24 C25 N21 107.2(3) . .
C24 C25 H25 126.4 . .
N21 C25 H25 126.4 . .
N21 C26 H26A 109.5 . .
N21 C26 H26B 109.5 . .
H26A C26 H26B 109.5 . .
N21 C26 H26C 109.5 . .
H26A C26 H26C 109.5 . .
H26B C26 H26C 109.5 . .
C22 C27 H27A 109.5 . .
C22 C27 H27B 109.5 . .
H27A C27 H27B 109.5 . .
C22 C27 H27C 109.5 . .
H27A C27 H27C 109.5 . .
H27B C27 H27C 109.5 . .
C22 N21 C25 109.1(3) . .
C22 N21 C26 125.5(3) . .
C25 N21 C26 125.3(3) . .
C22 N23 C24 109.8(3) . .
C22 N23 H23 125.1 . .
C24 N23 H23 125.1 . .

loop_
_geom_bond_atom_site_label_1
_geom_bond_atom_site_label_2
_geom_bond_distance
_geom_bond_site_symmetry_2
C1 O1A 1.214(4) .
C1 O1B 1.320(4) .
C1 C2 1.524(5) .
C2 O2 1.419(4) .
C2 C3 1.531(5) .
C2 H2 1.0000 .
C3 O3 1.435(5) .
C3 C4 1.526(5) .
C3 H3 1.0000 .
C4 O4A 1.265(4) .
C4 O4B 1.266(4) .
O1B H1 0.8400 .
O2 H2O 0.8400 .
O3 H3O 0.8400 .
C22 N21 1.328(4) .
C22 N23 1.329(5) .
C22 C27 1.477(5) .
C24 C25 1.334(5) .
C24 N23 1.378(5) .
C24 H24 0.9500 .
C25 N21 1.385(5) .
C25 H25 0.9500 .
C26 N21 1.462(5) .
C26 H26A 0.9800 .
C26 H26B 0.9800 .
C26 H26C 0.9800 .
C27 H27A 0.9800 .
C27 H27B 0.9800 .
C27 H27C 0.9800 .
N23 H23 0.8800 .

loop_
_geom_hbond_atom_site_label_D
_geom_hbond_atom_site_label_H
_geom_hbond_atom_site_label_A
_geom_hbond_distance_DH
_geom_hbond_distance_HA
_geom_hbond_distance_DA
_geom_hbond_angle_DHA
_geom_hbond_site_symmetry_A
N23 H23 O3 0.88 2.19 2.992(4) 151.1 .
N23 H23 O2 0.88 2.37 2.971(4) 126.1 .
N23 H23 O4A 0.88 2.59 3.207(4) 128.3 .
O1B H1 O4A 0.84 1.72 2.556(3) 173.6 1_655
O2 H2O O4B 0.84 1.94 2.755(4) 164.3 2_545
O3 H3O O4B 0.84 1.97 2.759(4) 155.8 2
